data_7707860
loop_
_publ_author_name
'Mahoro, Gilbert Umuhire'
'Fresta, Elisa'
'Elie, Margaux'
'di Nasso, Davide'
'Zhang, Qi'
'Lohier, Jean-Fran\,cois'
'Renaud, Jean-Luc'
'Linares, Mathieu'
'Wannemacher, Reinhold'
'Cabanillas-Gonzalez, Juan'
'Costa, Rub\'en D'
'Gaillard, Sylvain'

_publ_section_title
;
 Towards rainbow photo/electro-luminescence in copper(i) complexes with
 the versatile bridged bis-pyridyl ancillary ligand.
;
_journal_issue 32
_journal_name_full 'Dalton transactions (Cambridge, England : 2003)'
_journal_page_first 11049
_journal_page_last 11060
_journal_paper_doi 10.1039/d1dt01689j
_journal_volume 50
_journal_year 2021
_chemical_formula_moiety 'C46 H36 Cu F6 N2 O3 P3 S'
_chemical_formula_sum 'C46 H36 Cu F6 N2 O3 P3 S'
_chemical_formula_weight 967.28
_chemical_name_systematic
;
Copper(I) [2-(2-diphenylphosphanylphenoxy)phenyl]
-diphenylphosphane, 2,2'-dipyridylsulfone] hexafluorophosphate
;
_space_group_crystal_system triclinic
_space_group_IT_number 2
_space_group_name_Hall '-P 1'
_space_group_name_H-M_alt 'P -1'
_atom_sites_solution_hydrogens geom
_audit_creation_method SHELXL-2018/3
_audit_update_record
;
2021-05-21 deposited with the CCDC.	2021-07-14 downloaded from the CCDC.
;
_cell_angle_alpha 96.067(2)
_cell_angle_beta 111.521(2)
_cell_angle_gamma 93.100(2)
_cell_formula_units_Z 2
_cell_length_a 12.0630(6)
_cell_length_b 13.2432(7)
_cell_length_c 15.9305(8)
_cell_measurement_reflns_used 9837
_cell_measurement_temperature 150(2)
_cell_measurement_theta_max 30.49
_cell_measurement_theta_min 2.27
_cell_volume 2342.4(2)
_computing_cell_refinement 'Bruker SAINT'
_computing_data_collection 'Bruker APEX3'
_computing_data_reduction 'Bruker SAINT'
_computing_molecular_graphics 'Bruker SHELXTL'
_computing_publication_material 'Bruker SHELXTL'
_computing_structure_refinement 'SHELXL-2018/3 (Sheldrick, 2018)'
_computing_structure_solution 'SHELXS-2014 (Sheldrick 2014)'
_diffrn_ambient_temperature 150(2)
_diffrn_measured_fraction_theta_full 0.998
_diffrn_measured_fraction_theta_max 0.996
_diffrn_measurement_device_type 'Bruker D8QUEST'
_diffrn_measurement_method '\f and \w scans'
_diffrn_radiation_type MoK\a
_diffrn_radiation_wavelength 0.71073
_diffrn_reflns_av_R_equivalents 0.0452
_diffrn_reflns_av_unetI/netI 0.0384
_diffrn_reflns_Laue_measured_fraction_full 0.998
_diffrn_reflns_Laue_measured_fraction_max 0.996
_diffrn_reflns_limit_h_max 17
_diffrn_reflns_limit_h_min -17
_diffrn_reflns_limit_k_max 18
_diffrn_reflns_limit_k_min -18
_diffrn_reflns_limit_l_max 22
_diffrn_reflns_limit_l_min -22
_diffrn_reflns_number 70012
_diffrn_reflns_point_group_measured_fraction_full 0.998
_diffrn_reflns_point_group_measured_fraction_max 0.996
_diffrn_reflns_theta_full 25.242
_diffrn_reflns_theta_max 30.534
_diffrn_reflns_theta_min 1.831
_exptl_absorpt_coefficient_mu 0.678
_exptl_absorpt_correction_type multi-scan
_exptl_absorpt_process_details 'Sadabs 2016/1'
_exptl_crystal_colour orange
_exptl_crystal_density_diffrn 1.371
_exptl_crystal_description BLOCK
_exptl_crystal_F_000 988
_exptl_crystal_size_max 0.20
_exptl_crystal_size_mid 0.12
_exptl_crystal_size_min 0.08
_exptl_transmission_factor_max 0.7461
_exptl_transmission_factor_min 0.6134
_refine_diff_density_max 0.562
_refine_diff_density_min -0.447
_refine_diff_density_rms 0.060
_refine_ls_extinction_method none
_refine_ls_goodness_of_fit_ref 1.084
_refine_ls_hydrogen_treatment constr
_refine_ls_matrix_type full
_refine_ls_number_parameters 596
_refine_ls_number_reflns 14275
_refine_ls_number_restraints 0
_refine_ls_restrained_S_all 1.084
_refine_ls_R_factor_all 0.0503
_refine_ls_R_factor_gt 0.0378
_refine_ls_shift/su_max 0.002
_refine_ls_shift/su_mean 0.000
_refine_ls_structure_factor_coef Fsqd
_refine_ls_weighting_details 'w=1/[\s^2^(Fo^2^)+(0.0451P)^2^+0.4117P] where P=(Fo^2^+2Fc^2^)/3'
_refine_ls_weighting_scheme calc
_refine_ls_wR_factor_gt 0.0917
_refine_ls_wR_factor_ref 0.0963
_reflns_Friedel_coverage 0.000
_reflns_number_gt 11375
_reflns_number_total 14275
_reflns_threshold_expression 'I > 2\s(I)'
_cod_data_source_file d1dt01689j2.cif
_cod_data_source_block mahoro19_0m_a_sqd
_cod_depositor_comments 'Adding full bibliography for 7707855--7707861.cif.'
_cod_database_code 7707860
_shelx_shelxl_version_number 2018/3
_shelx_space_group_comment
;
The symmetry employed for this shelxl refinement is uniquely defined
by the following loop, which should always be used as a source of
symmetry information in preference to the above space-group names.
They are only intended as comments.
;
_platon_squeeze_void_probe_radius 1.20

loop_
_space_group_symop_operation_xyz
'x, y, z'
'-x, -y, -z'

loop_
_atom_site_label
_atom_site_type_symbol
_atom_site_fract_x
_atom_site_fract_y
_atom_site_fract_z
_atom_site_U_iso_or_equiv
_atom_site_adp_type
_atom_site_occupancy
_atom_site_site_symmetry_order
_atom_site_calc_flag
_atom_site_refinement_flags_posn
_atom_site_refinement_flags_adp
_atom_site_refinement_flags_occupancy
_atom_site_disorder_assembly
_atom_site_disorder_group
F1A F 0.9703(4) 0.8934(3) 0.8734(7) 0.059(2) Uani 0.420(12) 1 d . . P A 1
F2A F 1.0248(7) 0.7989(9) 0.9876(5) 0.076(2) Uani 0.420(12) 1 d . . P A 1
F3A F 1.0185(7) 0.6631(5) 0.8899(7) 0.056(2) Uani 0.420(12) 1 d . . P A 1
F4A F 0.9673(7) 0.7566(6) 0.7766(3) 0.0717(19) Uani 0.420(12) 1 d . . P A 1
F1B F 0.9951(5) 0.8969(2) 0.9333(7) 0.0760(19) Uani 0.580(12) 1 d . . P A 2
F2B F 1.0376(5) 0.7512(6) 0.9910(4) 0.0689(13) Uani 0.580(12) 1 d . . P A 2
F3B F 0.9804(6) 0.6654(4) 0.8502(6) 0.0677(17) Uani 0.580(12) 1 d . . P A 2
F4B F 0.9373(4) 0.8125(7) 0.7919(3) 0.097(2) Uani 0.580(12) 1 d . . P A 2
Cu1 Cu 0.32155(2) 0.26510(2) 0.73102(2) 0.01873(5) Uani 1 1 d . . . . .
P1 P 0.50254(3) 0.24355(3) 0.84048(3) 0.01886(8) Uani 1 1 d . . . . .
S1 S 0.05255(3) 0.31995(3) 0.73087(3) 0.02456(8) Uani 1 1 d . . . . .
P2 P 0.31719(3) 0.25159(3) 0.58809(3) 0.01981(8) Uani 1 1 d . . . . .
P3 P 0.98957(4) 0.77976(3) 0.88707(3) 0.03152(10) Uani 1 1 d . . . . .
O3 O 0.54439(9) 0.36885(8) 0.70817(7) 0.0219(2) Uani 1 1 d . . . . .
F5 F 1.12602(11) 0.80293(9) 0.89692(10) 0.0522(3) Uani 1 1 d . . . . .
O1 O 0.02608(11) 0.28274(10) 0.63701(8) 0.0338(3) Uani 1 1 d . . . . .
O2 O -0.04188(11) 0.35146(11) 0.75900(10) 0.0383(3) Uani 1 1 d . . . . .
N2 N 0.20480(11) 0.17858(10) 0.77549(9) 0.0219(2) Uani 1 1 d . . . . .
N1 N 0.26985(11) 0.40928(10) 0.76134(9) 0.0217(2) Uani 1 1 d . . . . .
F6 F 0.85653(12) 0.75809(11) 0.88162(14) 0.0746(5) Uani 1 1 d . . . . .
C30 C 0.56622(14) 0.28712(12) 0.65597(10) 0.0218(3) Uani 1 1 d . . . . .
C29 C 0.46635(13) 0.23046(12) 0.58910(10) 0.0219(3) Uani 1 1 d . . . . .
C12 C 0.62890(13) 0.39845(11) 0.79684(11) 0.0221(3) Uani 1 1 d . . . . .
C11 C 0.61826(13) 0.34984(11) 0.86777(11) 0.0216(3) Uani 1 1 d . . . . .
C1 C 0.16192(13) 0.42715(11) 0.76229(10) 0.0206(3) Uani 1 1 d . . . . .
C6 C 0.11906(13) 0.22264(12) 0.79655(10) 0.0228(3) Uani 1 1 d . . . . .
C31 C 0.68160(14) 0.26482(13) 0.66820(12) 0.0271(3) Uani 1 1 d . . . . .
H31 H 0.748564 0.303004 0.715324 0.033 Uiso 1 1 calc R U . . .
C17 C 0.48703(14) 0.23028(12) 0.94903(10) 0.0228(3) Uani 1 1 d . . . . .
C10 C 0.24093(15) 0.09508(12) 0.81418(12) 0.0266(3) Uani 1 1 d . . . . .
H10 H 0.300792 0.061239 0.800295 0.032 Uiso 1 1 calc R U . . .
C23 C 0.57959(14) 0.13475(11) 0.81834(11) 0.0229(3) Uani 1 1 d . . . . .
C2 C 0.12736(15) 0.52182(13) 0.77950(12) 0.0296(3) Uani 1 1 d . . . . .
H2 H 0.049556 0.529420 0.779623 0.036 Uiso 1 1 calc R U . . .
C7 C 0.07163(15) 0.19140(13) 0.85750(12) 0.0298(3) Uani 1 1 d . . . . .
H7 H 0.013491 0.227638 0.871652 0.036 Uiso 1 1 calc R U . . .
C24 C 0.51871(15) 0.05907(12) 0.74607(11) 0.0249(3) Uani 1 1 d . . . . .
H24 H 0.437284 0.063834 0.709528 0.030 Uiso 1 1 calc R U . . .
C35 C 0.22059(14) 0.14504(12) 0.50854(11) 0.0237(3) Uani 1 1 d . . . . .
C18 C 0.41606(15) 0.29636(14) 0.97524(11) 0.0290(3) Uani 1 1 d . . . . .
H18 H 0.388669 0.351622 0.942155 0.035 Uiso 1 1 calc R U . . .
C16 C 0.69967(15) 0.38372(13) 0.95589(12) 0.0285(3) Uani 1 1 d . . . . .
H16 H 0.694175 0.352378 1.005367 0.034 Uiso 1 1 calc R U . . .
C41 C 0.27731(14) 0.36027(12) 0.52531(11) 0.0253(3) Uani 1 1 d . . . . .
C34 C 0.48562(15) 0.15232(13) 0.53115(11) 0.0281(3) Uani 1 1 d . . . . .
H34 H 0.419116 0.113781 0.483868 0.034 Uiso 1 1 calc R U . . .
C36 C 0.19463(15) 0.05910(13) 0.54364(12) 0.0285(3) Uani 1 1 d . . . . .
H36 H 0.226648 0.057839 0.607572 0.034 Uiso 1 1 calc R U . . .
C3 C 0.21021(17) 0.60612(13) 0.79672(13) 0.0334(4) Uani 1 1 d . . . . .
H3 H 0.190054 0.673103 0.808446 0.040 Uiso 1 1 calc R U . . .
C9 C 0.19531(16) 0.05532(13) 0.87369(12) 0.0317(4) Uani 1 1 d . . . . .
H9 H 0.221495 -0.005631 0.897755 0.038 Uiso 1 1 calc R U . . .
C5 C 0.34840(15) 0.49194(12) 0.77874(12) 0.0278(3) Uani 1 1 d . . . . .
H5 H 0.425970 0.482384 0.778928 0.033 Uiso 1 1 calc R U . . .
C25 C 0.57555(18) -0.02361(14) 0.72657(13) 0.0345(4) Uani 1 1 d . . . . .
H25 H 0.533241 -0.075046 0.676922 0.041 Uiso 1 1 calc R U . . .
C28 C 0.69920(16) 0.12648(14) 0.87157(13) 0.0330(4) Uani 1 1 d . . . . .
H28 H 0.742248 0.177835 0.921093 0.040 Uiso 1 1 calc R U . . .
C40 C 0.17118(18) 0.14558(16) 0.41449(12) 0.0395(4) Uani 1 1 d . . . . .
H40 H 0.187793 0.203622 0.389129 0.047 Uiso 1 1 calc R U . . .
C4 C 0.32173(16) 0.59064(13) 0.79646(13) 0.0321(4) Uani 1 1 d . . . . .
H4 H 0.380039 0.646937 0.808280 0.039 Uiso 1 1 calc R U . . .
C15 C 0.78887(17) 0.46280(14) 0.97236(13) 0.0338(4) Uani 1 1 d . . . . .
H15 H 0.844487 0.484491 1.032623 0.041 Uiso 1 1 calc R U . . .
C13 C 0.71576(15) 0.47892(13) 0.81284(12) 0.0297(3) Uani 1 1 d . . . . .
H13 H 0.719879 0.512457 0.764055 0.036 Uiso 1 1 calc R U . . .
C32 C 0.69780(16) 0.18609(15) 0.61073(13) 0.0352(4) Uani 1 1 d . . . . .
H32 H 0.776587 0.170187 0.618709 0.042 Uiso 1 1 calc R U . . .
C37 C 0.12265(16) -0.02473(14) 0.48651(14) 0.0361(4) Uani 1 1 d . . . . .
H37 H 0.106732 -0.083597 0.511147 0.043 Uiso 1 1 calc R U . . .
C22 C 0.52802(18) 0.15088(14) 0.99960(12) 0.0349(4) Uani 1 1 d . . . . .
H22 H 0.577881 0.105716 0.983681 0.042 Uiso 1 1 calc R U . . .
C38 C 0.07399(17) -0.02259(15) 0.39354(14) 0.0389(4) Uani 1 1 d . . . . .
H38 H 0.023845 -0.079756 0.354334 0.047 Uiso 1 1 calc R U . . .
C14 C 0.79637(16) 0.50965(13) 0.90101(13) 0.0343(4) Uani 1 1 d . . . . .
H14 H 0.857459 0.563535 0.912475 0.041 Uiso 1 1 calc R U . . .
C8 C 0.11169(17) 0.10547(14) 0.89727(13) 0.0340(4) Uani 1 1 d . . . . .
H8 H 0.082084 0.081569 0.939982 0.041 Uiso 1 1 calc R U . . .
C42 C 0.16731(17) 0.39609(15) 0.51107(13) 0.0364(4) Uani 1 1 d . . . . .
H42 H 0.116018 0.366993 0.537238 0.044 Uiso 1 1 calc R U . . .
C27 C 0.75511(17) 0.04351(15) 0.85223(15) 0.0401(4) Uani 1 1 d . . . . .
H27 H 0.836103 0.037809 0.889223 0.048 Uiso 1 1 calc R U . . .
C33 C 0.60136(16) 0.13057(14) 0.54220(13) 0.0341(4) Uani 1 1 d . . . . .
H33 H 0.613726 0.077497 0.502515 0.041 Uiso 1 1 calc R U . . .
C19 C 0.38485(17) 0.28232(16) 1.04934(12) 0.0375(4) Uani 1 1 d . . . . .
H19 H 0.336892 0.328172 1.066897 0.045 Uiso 1 1 calc R U . . .
C20 C 0.4235(2) 0.20181(16) 1.09734(13) 0.0424(5) Uani 1 1 d . . . . .
H20 H 0.400108 0.190861 1.146714 0.051 Uiso 1 1 calc R U . . .
C39 C 0.0980(2) 0.06182(18) 0.35790(14) 0.0460(5) Uani 1 1 d . . . . .
H39 H 0.064240 0.062975 0.293985 0.055 Uiso 1 1 calc R U . . .
C26 C 0.69454(18) -0.03064(14) 0.78005(14) 0.0377(4) Uani 1 1 d . . . . .
H26 H 0.734037 -0.086700 0.766725 0.045 Uiso 1 1 calc R U . . .
C46 C 0.35225(17) 0.40497(17) 0.48712(14) 0.0416(5) Uani 1 1 d . . . . .
H46 H 0.428048 0.380990 0.496103 0.050 Uiso 1 1 calc R U . . .
C43 C 0.13133(19) 0.47449(18) 0.45866(15) 0.0465(5) Uani 1 1 d . . . . .
H43 H 0.054701 0.497480 0.448050 0.056 Uiso 1 1 calc R U . . .
C21 C 0.4957(2) 0.13783(16) 1.07373(14) 0.0455(5) Uani 1 1 d . . . . .
H21 H 0.524162 0.083798 1.108184 0.055 Uiso 1 1 calc R U . . .
C44 C 0.20551(19) 0.51919(18) 0.42193(16) 0.0480(5) Uani 1 1 d . . . . .
H44 H 0.180806 0.573619 0.387107 0.058 Uiso 1 1 calc R U . . .
C45 C 0.31565(19) 0.48468(19) 0.43589(16) 0.0516(6) Uani 1 1 d . . . . .
H45 H 0.366964 0.515319 0.410510 0.062 Uiso 1 1 calc R U . . .

loop_
_atom_site_aniso_label
_atom_site_aniso_U_11
_atom_site_aniso_U_22
_atom_site_aniso_U_33
_atom_site_aniso_U_23
_atom_site_aniso_U_13
_atom_site_aniso_U_12
F1A 0.061(2) 0.0288(17) 0.105(6) 0.019(3) 0.046(3) 0.0187(15)
F2A 0.077(3) 0.128(7) 0.033(2) 0.009(3) 0.031(2) 0.037(4)
F3A 0.053(4) 0.030(2) 0.110(5) 0.030(3) 0.051(3) 0.016(2)
F4A 0.088(4) 0.083(4) 0.0305(18) 0.004(2) 0.0054(19) 0.021(3)
F1B 0.093(3) 0.0278(12) 0.140(5) -0.003(2) 0.085(3) 0.0021(14)
F2B 0.063(2) 0.107(4) 0.0498(18) 0.038(2) 0.0265(15) 0.027(2)
F3B 0.066(3) 0.043(2) 0.108(4) -0.026(2) 0.059(3) -0.0047(19)
F4B 0.103(3) 0.142(6) 0.058(2) 0.060(3) 0.028(2) 0.038(3)
Cu1 0.01747(9) 0.02184(9) 0.01909(9) 0.00597(7) 0.00834(7) 0.00367(7)
P1 0.01750(17) 0.02018(17) 0.01880(18) 0.00581(14) 0.00582(14) 0.00198(13)
S1 0.01525(17) 0.03064(19) 0.0267(2) 0.00826(16) 0.00558(15) 0.00137(14)
P2 0.01698(17) 0.02580(18) 0.01750(18) 0.00642(14) 0.00641(14) 0.00289(14)
P3 0.0312(2) 0.0257(2) 0.0403(3) 0.01048(19) 0.0144(2) 0.00691(17)
O3 0.0189(5) 0.0267(5) 0.0222(5) 0.0058(4) 0.0091(4) 0.0039(4)
F5 0.0448(7) 0.0470(7) 0.0751(9) -0.0011(6) 0.0375(7) 0.0009(5)
O1 0.0308(6) 0.0366(6) 0.0245(6) 0.0059(5) 0.0000(5) -0.0065(5)
O2 0.0208(6) 0.0459(7) 0.0549(9) 0.0182(7) 0.0182(6) 0.0084(5)
N2 0.0199(6) 0.0243(6) 0.0217(6) 0.0034(5) 0.0082(5) -0.0008(5)
N1 0.0196(6) 0.0233(6) 0.0234(6) 0.0048(5) 0.0087(5) 0.0030(5)
F6 0.0348(7) 0.0581(8) 0.1320(15) 0.0218(9) 0.0301(9) 0.0056(6)
C30 0.0217(7) 0.0253(7) 0.0224(7) 0.0083(6) 0.0113(6) 0.0045(6)
C29 0.0200(7) 0.0287(7) 0.0197(7) 0.0075(6) 0.0091(6) 0.0043(6)
C12 0.0189(7) 0.0242(7) 0.0245(7) 0.0053(6) 0.0086(6) 0.0039(6)
C11 0.0182(7) 0.0218(7) 0.0246(7) 0.0051(6) 0.0074(6) 0.0020(5)
C1 0.0183(7) 0.0257(7) 0.0176(7) 0.0036(6) 0.0060(6) 0.0030(5)
C6 0.0191(7) 0.0264(7) 0.0212(7) 0.0039(6) 0.0059(6) -0.0016(6)
C31 0.0179(7) 0.0347(8) 0.0303(8) 0.0057(7) 0.0105(7) 0.0033(6)
C17 0.0206(7) 0.0261(7) 0.0192(7) 0.0047(6) 0.0050(6) -0.0029(6)
C10 0.0243(8) 0.0254(7) 0.0300(8) 0.0060(6) 0.0097(7) -0.0001(6)
C23 0.0208(7) 0.0237(7) 0.0258(8) 0.0084(6) 0.0090(6) 0.0040(6)
C2 0.0263(8) 0.0317(8) 0.0327(9) 0.0013(7) 0.0132(7) 0.0082(7)
C7 0.0270(8) 0.0353(9) 0.0325(9) 0.0057(7) 0.0173(7) 0.0001(7)
C24 0.0250(8) 0.0262(7) 0.0243(8) 0.0054(6) 0.0094(6) 0.0035(6)
C35 0.0188(7) 0.0310(8) 0.0206(7) 0.0026(6) 0.0070(6) 0.0019(6)
C18 0.0291(8) 0.0354(9) 0.0233(8) 0.0062(7) 0.0102(7) 0.0032(7)
C16 0.0297(8) 0.0280(8) 0.0242(8) 0.0041(6) 0.0063(7) -0.0022(6)
C41 0.0239(8) 0.0295(8) 0.0212(7) 0.0102(6) 0.0052(6) 0.0027(6)
C34 0.0273(8) 0.0344(8) 0.0239(8) 0.0025(7) 0.0112(7) 0.0042(7)
C36 0.0228(8) 0.0333(8) 0.0281(8) 0.0044(7) 0.0081(7) 0.0028(6)
C3 0.0370(10) 0.0252(8) 0.0374(10) -0.0039(7) 0.0151(8) 0.0060(7)
C9 0.0331(9) 0.0298(8) 0.0339(9) 0.0125(7) 0.0129(8) -0.0017(7)
C5 0.0208(7) 0.0261(7) 0.0374(9) 0.0044(7) 0.0120(7) 0.0018(6)
C25 0.0430(10) 0.0302(8) 0.0332(9) 0.0037(7) 0.0174(8) 0.0085(7)
C28 0.0242(8) 0.0320(8) 0.0383(10) 0.0067(7) 0.0057(7) 0.0049(7)
C40 0.0449(11) 0.0449(10) 0.0216(8) 0.0043(8) 0.0061(8) -0.0081(8)
C4 0.0311(9) 0.0236(7) 0.0378(10) -0.0017(7) 0.0106(8) -0.0019(6)
C15 0.0314(9) 0.0321(9) 0.0298(9) -0.0012(7) 0.0047(7) -0.0056(7)
C13 0.0289(8) 0.0277(8) 0.0353(9) 0.0081(7) 0.0149(7) -0.0014(6)
C32 0.0237(8) 0.0428(10) 0.0422(10) 0.0027(8) 0.0161(8) 0.0087(7)
C37 0.0306(9) 0.0298(8) 0.0465(11) 0.0022(8) 0.0139(8) 0.0013(7)
C22 0.0483(11) 0.0291(8) 0.0281(9) 0.0098(7) 0.0135(8) 0.0048(8)
C38 0.0282(9) 0.0367(9) 0.0427(11) -0.0122(8) 0.0081(8) 0.0009(7)
C14 0.0293(9) 0.0287(8) 0.0421(10) 0.0020(7) 0.0125(8) -0.0077(7)
C8 0.0361(10) 0.0387(9) 0.0333(9) 0.0118(8) 0.0192(8) -0.0027(7)
C42 0.0337(9) 0.0471(10) 0.0391(10) 0.0222(9) 0.0204(8) 0.0151(8)
C27 0.0243(9) 0.0414(10) 0.0558(13) 0.0150(9) 0.0127(9) 0.0132(8)
C33 0.0330(9) 0.0371(9) 0.0361(10) 0.0000(8) 0.0182(8) 0.0080(7)
C19 0.0356(10) 0.0517(11) 0.0267(9) 0.0003(8) 0.0154(8) -0.0013(8)
C20 0.0530(12) 0.0487(11) 0.0264(9) 0.0051(8) 0.0188(9) -0.0135(9)
C39 0.0465(12) 0.0565(13) 0.0227(9) -0.0033(9) 0.0022(8) -0.0046(10)
C26 0.0407(10) 0.0330(9) 0.0502(12) 0.0130(8) 0.0257(9) 0.0167(8)
C46 0.0265(9) 0.0574(12) 0.0466(11) 0.0309(10) 0.0134(8) 0.0076(8)
C43 0.0415(11) 0.0602(13) 0.0487(12) 0.0313(11) 0.0203(10) 0.0253(10)
C21 0.0697(15) 0.0371(10) 0.0297(10) 0.0148(8) 0.0172(10) -0.0029(10)
C44 0.0423(11) 0.0538(12) 0.0500(13) 0.0361(11) 0.0110(10) 0.0116(9)
C45 0.0365(11) 0.0671(14) 0.0564(14) 0.0426(12) 0.0143(10) 0.0045(10)

loop_
_atom_type_symbol
_atom_type_description
_atom_type_scat_dispersion_real
_atom_type_scat_dispersion_imag
_atom_type_scat_source
C C 0.0033 0.0016 'International Tables Vol C Tables 4.2.6.8 and 6.1.1.4'
H H 0.0000 0.0000 'International Tables Vol C Tables 4.2.6.8 and 6.1.1.4'
Cu Cu 0.3201 1.2651 'International Tables Vol C Tables 4.2.6.8 and 6.1.1.4'
F F 0.0171 0.0103 'International Tables Vol C Tables 4.2.6.8 and 6.1.1.4'
N N 0.0061 0.0033 'International Tables Vol C Tables 4.2.6.8 and 6.1.1.4'
O O 0.0106 0.0060 'International Tables Vol C Tables 4.2.6.8 and 6.1.1.4'
P P 0.1023 0.0942 'International Tables Vol C Tables 4.2.6.8 and 6.1.1.4'
S S 0.1246 0.1234 'International Tables Vol C Tables 4.2.6.8 and 6.1.1.4'

loop_
_geom_angle_atom_site_label_1
_geom_angle_atom_site_label_2
_geom_angle_atom_site_label_3
_geom_angle
_geom_angle_site_symmetry_1
_geom_angle_site_symmetry_3
_geom_angle_publ_flag
N1 Cu1 N2 96.84(5) . . ?
N1 Cu1 P2 107.91(4) . . ?
N2 Cu1 P2 125.52(4) . . ?
N1 Cu1 P1 109.66(4) . . ?
N2 Cu1 P1 99.82(4) . . ?
P2 Cu1 P1 115.166(15) . . ?
C11 P1 C23 102.03(7) . . ?
C11 P1 C17 104.45(7) . . ?
C23 P1 C17 105.47(7) . . ?
C11 P1 Cu1 115.02(5) . . ?
C23 P1 Cu1 117.73(5) . . ?
C17 P1 Cu1 110.82(5) . . ?
O1 S1 O2 119.65(8) . . ?
O1 S1 C1 107.71(7) . . ?
O2 S1 C1 106.50(8) . . ?
O1 S1 C6 107.59(8) . . ?
O2 S1 C6 107.28(7) . . ?
C1 S1 C6 107.59(7) . . ?
C35 P2 C41 103.16(7) . . ?
C35 P2 C29 103.79(7) . . ?
C41 P2 C29 103.87(7) . . ?
C35 P2 Cu1 116.46(5) . . ?
C41 P2 Cu1 118.42(6) . . ?
C29 P2 Cu1 109.49(5) . . ?
F4B P3 F3B 93.8(3) . . ?
F2A P3 F1A 94.3(3) . . ?
F2A P3 F6 86.5(3) . . ?
F4B P3 F6 87.82(19) . . ?
F3B P3 F6 86.5(2) . . ?
F1A P3 F6 90.95(18) . . ?
F2A P3 F3A 92.2(4) . . ?
F1A P3 F3A 171.3(4) . . ?
F6 P3 F3A 95.1(3) . . ?
F2A P3 F5 91.2(3) . . ?
F4B P3 F5 94.13(18) . . ?
F3B P3 F5 94.6(2) . . ?
F1A P3 F5 89.04(18) . . ?
F6 P3 F5 177.71(10) . . ?
F3A P3 F5 85.2(3) . . ?
F4B P3 F1B 90.3(2) . . ?
F3B P3 F1B 174.6(2) . . ?
F6 P3 F1B 90.16(14) . . ?
F5 P3 F1B 88.62(14) . . ?
F4B P3 F2B 175.0(2) . . ?
F3B P3 F2B 89.7(3) . . ?
F6 P3 F2B 88.9(2) . . ?
F5 P3 F2B 89.1(2) . . ?
F1B P3 F2B 86.0(2) . . ?
F2A P3 F4A 173.1(4) . . ?
F1A P3 F4A 87.7(3) . . ?
F6 P3 F4A 100.0(3) . . ?
F3A P3 F4A 85.1(3) . . ?
F5 P3 F4A 82.3(3) . . ?
C30 O3 C12 117.64(11) . . ?
C10 N2 C6 115.85(13) . . ?
C10 N2 Cu1 119.33(10) . . ?
C6 N2 Cu1 120.41(10) . . ?
C1 N1 C5 115.91(13) . . ?
C1 N1 Cu1 125.37(10) . . ?
C5 N1 Cu1 118.69(10) . . ?
C31 C30 O3 121.68(15) . . ?
C31 C30 C29 121.66(15) . . ?
O3 C30 C29 116.64(13) . . ?
C30 C29 C34 117.99(14) . . ?
C30 C29 P2 119.09(11) . . ?
C34 C29 P2 122.58(12) . . ?
C13 C12 C11 121.72(15) . . ?
C13 C12 O3 119.43(14) . . ?
C11 C12 O3 118.72(13) . . ?
C16 C11 C12 117.78(14) . . ?
C16 C11 P1 123.35(12) . . ?
C12 C11 P1 118.84(12) . . ?
N1 C1 C2 125.17(15) . . ?
N1 C1 S1 116.74(11) . . ?
C2 C1 S1 117.94(12) . . ?
N2 C6 C7 125.05(14) . . ?
N2 C6 S1 115.99(11) . . ?
C7 C6 S1 118.62(12) . . ?
C32 C31 C30 119.00(16) . . ?
C32 C31 H31 120.5 . . ?
C30 C31 H31 120.5 . . ?
C18 C17 C22 118.64(15) . . ?
C18 C17 P1 116.77(11) . . ?
C22 C17 P1 124.03(13) . . ?
N2 C10 C9 123.36(15) . . ?
N2 C10 H10 118.3 . . ?
C9 C10 H10 118.3 . . ?
C24 C23 C28 118.93(15) . . ?
C24 C23 P1 119.41(12) . . ?
C28 C23 P1 121.65(13) . . ?
C1 C2 C3 117.70(15) . . ?
C1 C2 H2 121.1 . . ?
C3 C2 H2 121.1 . . ?
C6 C7 C8 117.74(15) . . ?
C6 C7 H7 121.1 . . ?
C8 C7 H7 121.1 . . ?
C23 C24 C25 120.71(16) . . ?
C23 C24 H24 119.6 . . ?
C25 C24 H24 119.6 . . ?
C36 C35 C40 118.54(16) . . ?
C36 C35 P2 118.09(12) . . ?
C40 C35 P2 123.37(13) . . ?
C19 C18 C17 120.71(16) . . ?
C19 C18 H18 119.6 . . ?
C17 C18 H18 119.6 . . ?
C15 C16 C11 120.92(15) . . ?
C15 C16 H16 119.5 . . ?
C11 C16 H16 119.5 . . ?
C42 C41 C46 119.00(15) . . ?
C42 C41 P2 119.00(12) . . ?
C46 C41 P2 121.91(13) . . ?
C33 C34 C29 120.57(16) . . ?
C33 C34 H34 119.7 . . ?
C29 C34 H34 119.7 . . ?
C37 C36 C35 120.77(17) . . ?
C37 C36 H36 119.6 . . ?
C35 C36 H36 119.6 . . ?
C4 C3 C2 118.70(15) . . ?
C4 C3 H3 120.7 . . ?
C2 C3 H3 120.7 . . ?
C8 C9 C10 119.15(15) . . ?
C8 C9 H9 120.4 . . ?
C10 C9 H9 120.4 . . ?
N1 C5 C4 123.18(15) . . ?
N1 C5 H5 118.4 . . ?
C4 C5 H5 118.4 . . ?
C26 C25 C24 119.65(18) . . ?
C26 C25 H25 120.2 . . ?
C24 C25 H25 120.2 . . ?
C27 C28 C23 120.09(18) . . ?
C27 C28 H28 120.0 . . ?
C23 C28 H28 120.0 . . ?
C39 C40 C35 120.30(18) . . ?
C39 C40 H40 119.8 . . ?
C35 C40 H40 119.8 . . ?
C3 C4 C5 119.34(16) . . ?
C3 C4 H4 120.3 . . ?
C5 C4 H4 120.3 . . ?
C14 C15 C16 119.87(17) . . ?
C14 C15 H15 120.1 . . ?
C16 C15 H15 120.1 . . ?
C14 C13 C12 119.00(15) . . ?
C14 C13 H13 120.5 . . ?
C12 C13 H13 120.5 . . ?
C33 C32 C31 120.89(15) . . ?
C33 C32 H32 119.6 . . ?
C31 C32 H32 119.6 . . ?
C38 C37 C36 119.87(18) . . ?
C38 C37 H37 120.1 . . ?
C36 C37 H37 120.1 . . ?
C17 C22 C21 119.88(18) . . ?
C17 C22 H22 120.1 . . ?
C21 C22 H22 120.1 . . ?
C39 C38 C37 120.09(18) . . ?
C39 C38 H38 120.0 . . ?
C37 C38 H38 120.0 . . ?
C15 C14 C13 120.68(16) . . ?
C15 C14 H14 119.7 . . ?
C13 C14 H14 119.7 . . ?
C9 C8 C7 118.72(15) . . ?
C9 C8 H8 120.6 . . ?
C7 C8 H8 120.6 . . ?
C41 C42 C43 120.29(17) . . ?
C41 C42 H42 119.9 . . ?
C43 C42 H42 119.9 . . ?
C26 C27 C28 120.62(17) . . ?
C26 C27 H27 119.7 . . ?
C28 C27 H27 119.7 . . ?
C32 C33 C34 119.84(16) . . ?
C32 C33 H33 120.1 . . ?
C34 C33 H33 120.1 . . ?
C20 C19 C18 120.01(18) . . ?
C20 C19 H19 120.0 . . ?
C18 C19 H19 120.0 . . ?
C21 C20 C19 119.89(17) . . ?
C21 C20 H20 120.1 . . ?
C19 C20 H20 120.1 . . ?
C38 C39 C40 120.42(18) . . ?
C38 C39 H39 119.8 . . ?
C40 C39 H39 119.8 . . ?
C27 C26 C25 119.98(16) . . ?
C27 C26 H26 120.0 . . ?
C25 C26 H26 120.0 . . ?
C45 C46 C41 120.01(17) . . ?
C45 C46 H46 120.0 . . ?
C41 C46 H46 120.0 . . ?
C44 C43 C42 120.70(18) . . ?
C44 C43 H43 119.6 . . ?
C42 C43 H43 119.6 . . ?
C20 C21 C22 120.84(18) . . ?
C20 C21 H21 119.6 . . ?
C22 C21 H21 119.6 . . ?
C43 C44 C45 119.68(17) . . ?
C43 C44 H44 120.2 . . ?
C45 C44 H44 120.2 . . ?
C44 C45 C46 120.30(18) . . ?
C44 C45 H45 119.9 . . ?
C46 C45 H45 119.9 . . ?

loop_
_geom_bond_atom_site_label_1
_geom_bond_atom_site_label_2
_geom_bond_distance
_geom_bond_site_symmetry_2
_geom_bond_publ_flag
F1A P3 1.562(4) . ?
F2A P3 1.488(6) . ?
F3A P3 1.604(6) . ?
F4A P3 1.671(4) . ?
F1B P3 1.632(3) . ?
F2B P3 1.634(4) . ?
F3B P3 1.548(5) . ?
F4B P3 1.534(3) . ?
Cu1 N1 2.1031(13) . ?
Cu1 N2 2.1277(12) . ?
Cu1 P2 2.2459(4) . ?
Cu1 P1 2.2953(4) . ?
P1 C11 1.8253(15) . ?
P1 C23 1.8282(15) . ?
P1 C17 1.8315(15) . ?
S1 O1 1.4344(13) . ?
S1 O2 1.4349(13) . ?
S1 C1 1.7803(16) . ?
S1 C6 1.7832(16) . ?
P2 C35 1.8209(17) . ?
P2 C41 1.8246(15) . ?
P2 C29 1.8304(15) . ?
P3 F6 1.5836(14) . ?
P3 F5 1.6043(12) . ?
O3 C30 1.3905(18) . ?
O3 C12 1.4041(19) . ?
N2 C10 1.339(2) . ?
N2 C6 1.3421(19) . ?
N1 C1 1.3411(18) . ?
N1 C5 1.343(2) . ?
C30 C31 1.386(2) . ?
C30 C29 1.393(2) . ?
C29 C34 1.399(2) . ?
C12 C13 1.387(2) . ?
C12 C11 1.400(2) . ?
C11 C16 1.394(2) . ?
C1 C2 1.374(2) . ?
C6 C7 1.381(2) . ?
C31 C32 1.384(2) . ?
C31 H31 0.9500 . ?
C17 C18 1.393(2) . ?
C17 C22 1.394(2) . ?
C10 C9 1.391(2) . ?
C10 H10 0.9500 . ?
C23 C24 1.388(2) . ?
C23 C28 1.397(2) . ?
C2 C3 1.391(3) . ?
C2 H2 0.9500 . ?
C7 C8 1.385(2) . ?
C7 H7 0.9500 . ?
C24 C25 1.390(2) . ?
C24 H24 0.9500 . ?
C35 C36 1.389(2) . ?
C35 C40 1.396(2) . ?
C18 C19 1.391(2) . ?
C18 H18 0.9500 . ?
C16 C15 1.391(2) . ?
C16 H16 0.9500 . ?
C41 C42 1.381(2) . ?
C41 C46 1.400(2) . ?
C34 C33 1.392(2) . ?
C34 H34 0.9500 . ?
C36 C37 1.385(3) . ?
C36 H36 0.9500 . ?
C3 C4 1.373(2) . ?
C3 H3 0.9500 . ?
C9 C8 1.377(3) . ?
C9 H9 0.9500 . ?
C5 C4 1.388(2) . ?
C5 H5 0.9500 . ?
C25 C26 1.389(3) . ?
C25 H25 0.9500 . ?
C28 C27 1.385(3) . ?
C28 H28 0.9500 . ?
C40 C39 1.386(3) . ?
C40 H40 0.9500 . ?
C4 H4 0.9500 . ?
C15 C14 1.380(3) . ?
C15 H15 0.9500 . ?
C13 C14 1.385(3) . ?
C13 H13 0.9500 . ?
C32 C33 1.375(3) . ?
C32 H32 0.9500 . ?
C37 C38 1.383(3) . ?
C37 H37 0.9500 . ?
C22 C21 1.397(3) . ?
C22 H22 0.9500 . ?
C38 C39 1.369(3) . ?
C38 H38 0.9500 . ?
C14 H14 0.9500 . ?
C8 H8 0.9500 . ?
C42 C43 1.389(3) . ?
C42 H42 0.9500 . ?
C27 C26 1.374(3) . ?
C27 H27 0.9500 . ?
C33 H33 0.9500 . ?
C19 C20 1.380(3) . ?
C19 H19 0.9500 . ?
C20 C21 1.367(3) . ?
C20 H20 0.9500 . ?
C39 H39 0.9500 . ?
C26 H26 0.9500 . ?
C46 C45 1.394(3) . ?
C46 H46 0.9500 . ?
C43 C44 1.376(3) . ?
C43 H43 0.9500 . ?
C21 H21 0.9500 . ?
C44 C45 1.376(3) . ?
C44 H44 0.9500 . ?
C45 H45 0.9500 . ?

loop_
_platon_squeeze_void_nr
_platon_squeeze_void_average_x
_platon_squeeze_void_average_y
_platon_squeeze_void_average_z
_platon_squeeze_void_volume
_platon_squeeze_void_count_electrons
_platon_squeeze_void_content
1 0.336 0.743 0.653 173 41 ' '
2 0.664 0.257 0.347 172 41 ' '
